data_7703279
loop_
_publ_author_name
'Urbanovsk\'y, Peter'
'Kotek, Jan'
'C\'isa\<rov\'a, Ivana'
'Hermann, Petr'

_publ_section_title
;
 The solid-state structures and ligand cavity evaluation of
 lanthanide(iii) complexes of a DOTA analogue with a
 (dibenzylamino)methylphosphinate pendant arm.
;
_journal_issue 5
_journal_name_full 'Dalton transactions (Cambridge, England : 2003)'
_journal_page_first 1555
_journal_page_last 1569
_journal_paper_doi 10.1039/c9dt04056k
_journal_volume 49
_journal_year 2020
_chemical_formula_moiety 'C30 H42 N5 O9 P Sm, 3(H2 O), H4 N'
_chemical_formula_sum 'C30 H52 N6 O12 P Sm'
_chemical_formula_weight 870.09
_space_group_crystal_system monoclinic
_space_group_IT_number 15
_space_group_name_Hall '-C 2yc'
_space_group_name_H-M_alt 'C 1 2/c 1'
_atom_sites_solution_hydrogens mixed
_audit_creation_method SHELXL-2014/7
_audit_update_record
;
2019-10-16 deposited with the CCDC.	2019-12-09 downloaded from the CCDC.
;
_cell_angle_alpha 90
_cell_angle_beta 90.6500(10)
_cell_angle_gamma 90
_cell_formula_units_Z 8
_cell_length_a 47.041(8)
_cell_length_b 10.2877(14)
_cell_length_c 15.205(2)
_cell_measurement_reflns_used 9270
_cell_measurement_temperature 120(2)
_cell_measurement_theta_max 27.5592
_cell_measurement_theta_min 2.4258
_cell_volume 7357.9(19)
_computing_cell_refinement 'SAINT V8.38A (Bruker AXS Inc., 2017)'
_computing_data_collection 'Bruker Instrument Service v6.2.9'
_computing_data_reduction 'SAINT V8.38A (Bruker AXS Inc., 2017)'
_computing_structure_refinement 'SHELXL 2017/1 (Sheldrick, 2017)'
_computing_structure_solution 'SHELXT 2014/5 (Sheldrick, 2014)'
_diffrn_ambient_temperature 120(2)
_diffrn_detector_area_resol_mean 10.4167
_diffrn_measured_fraction_theta_full 0.998
_diffrn_measured_fraction_theta_max 0.970
_diffrn_measurement_device_type 'Bruker D8 VENTURE Kappa Duo PHOTON 100 CMOS'
_diffrn_measurement_method '\f and \w scans'
_diffrn_radiation_monochromator 'Quazar Mo multilayer optic'
_diffrn_radiation_type MoK\a
_diffrn_radiation_wavelength 0.71073
_diffrn_reflns_av_R_equivalents 0.0362
_diffrn_reflns_av_unetI/netI 0.0179
_diffrn_reflns_Laue_measured_fraction_full 0.998
_diffrn_reflns_Laue_measured_fraction_max 0.970
_diffrn_reflns_limit_h_max 61
_diffrn_reflns_limit_h_min -61
_diffrn_reflns_limit_k_max 13
_diffrn_reflns_limit_k_min -13
_diffrn_reflns_limit_l_max 19
_diffrn_reflns_limit_l_min -19
_diffrn_reflns_number 102754
_diffrn_reflns_point_group_measured_fraction_full 0.998
_diffrn_reflns_point_group_measured_fraction_max 0.970
_diffrn_reflns_theta_full 25.242
_diffrn_reflns_theta_max 28.040
_diffrn_reflns_theta_min 2.368
_diffrn_source 'I\mS micro-focus sealed tube'
_exptl_absorpt_coefficient_mu 1.706
_exptl_absorpt_correction_T_max 0.80
_exptl_absorpt_correction_T_min 0.46
_exptl_absorpt_correction_type numerical
_exptl_absorpt_process_details
;
SADABS-2016/2 - Bruker AXS area detector scaling and absorption correction
;
_exptl_crystal_colour colourless
_exptl_crystal_density_diffrn 1.571
_exptl_crystal_description plate
_exptl_crystal_F_000 3576
_exptl_crystal_size_max 0.232
_exptl_crystal_size_mid 0.147
_exptl_crystal_size_min 0.131
_refine_diff_density_max 3.990
_refine_diff_density_min -6.087
_refine_diff_density_rms 0.210
_refine_ls_extinction_method none
_refine_ls_goodness_of_fit_ref 1.465
_refine_ls_hydrogen_treatment constr
_refine_ls_matrix_type full
_refine_ls_number_parameters 459
_refine_ls_number_reflns 8668
_refine_ls_number_restraints 36
_refine_ls_restrained_S_all 1.463
_refine_ls_R_factor_all 0.0637
_refine_ls_R_factor_gt 0.0626
_refine_ls_shift/su_max 0.001
_refine_ls_shift/su_mean 0.000
_refine_ls_structure_factor_coef Fsqd
_refine_ls_weighting_details 'w=1/[\s^2^(Fo^2^)+252.6453P] where P=(Fo^2^+2Fc^2^)/3'
_refine_ls_weighting_scheme calc
_refine_ls_wR_factor_gt 0.1671
_refine_ls_wR_factor_ref 0.1674
_reflns_Friedel_coverage 0.000
_reflns_number_gt 8435
_reflns_number_total 8668
_reflns_threshold_expression 'I > 2\s(I)'
_cod_data_source_file c9dt04056k2.cif
_cod_data_source_block smdbamoh
_cod_depositor_comments 'Adding full bibliography for 7703270--7703283.cif.'
_cod_original_sg_symbol_H-M 'C 2/c'
_cod_database_code 7703279
_shelx_shelxl_version_number 2014/7
_shelx_space_group_comment
;
The symmetry employed for this shelxl refinement is uniquely defined
by the following loop, which should always be used as a source of
symmetry information in preference to the above space-group names.
They are only intended as comments.
;

loop_
_space_group_symop_operation_xyz
'x, y, z'
'-x, y, -z+1/2'
'x+1/2, y+1/2, z'
'-x+1/2, y+1/2, -z+1/2'
'-x, -y, -z'
'x, -y, z-1/2'
'-x+1/2, -y+1/2, -z'
'x+1/2, -y+1/2, z-1/2'

loop_
_atom_site_label
_atom_site_type_symbol
_atom_site_fract_x
_atom_site_fract_y
_atom_site_fract_z
_atom_site_U_iso_or_equiv
_atom_site_adp_type
_atom_site_occupancy
_atom_site_site_symmetry_order
_atom_site_calc_flag
_atom_site_refinement_flags_posn
_atom_site_refinement_flags_adp
_atom_site_refinement_flags_occupancy
_atom_site_disorder_assembly
_atom_site_disorder_group
Sm1 Sm 0.16114(2) 0.77237(3) 0.39598(2) 0.00908(10) Uani 1 1 d . . . . .
O1C O 0.17516(11) 0.6361(5) 0.2582(3) 0.0122(10) Uani 1 1 d . . . . .
H11C H 0.1655 0.6322 0.2173 0.015 Uiso 1 1 d R U . . .
H12C H 0.1739 0.5548 0.2774 0.015 Uiso 1 1 d R U . . .
N1 N 0.11349(12) 0.7530(6) 0.4998(4) 0.0107(11) Uani 1 1 d . . . . .
C2 C 0.12082(15) 0.6980(7) 0.5869(4) 0.0135(14) Uani 1 1 d . . . . .
H21 H 0.1241 0.6034 0.5810 0.016 Uiso 1 1 calc R U . . .
H22 H 0.1047 0.7107 0.6272 0.016 Uiso 1 1 calc R U . . .
C3 C 0.14692(15) 0.7610(7) 0.6257(4) 0.0136(13) Uani 1 1 d . . . . .
H31 H 0.1431 0.8545 0.6352 0.016 Uiso 1 1 calc R U . . .
H32 H 0.1512 0.7213 0.6836 0.016 Uiso 1 1 calc R U . . .
N4 N 0.17230(12) 0.7467(6) 0.5676(4) 0.0102(11) Uani 1 1 d . . . . .
C5 C 0.19496(16) 0.8388(8) 0.5951(5) 0.0154(14) Uani 1 1 d . . . . .
H51 H 0.2133 0.8096 0.5710 0.018 Uiso 1 1 calc R U . . .
H52 H 0.1967 0.8386 0.6601 0.018 Uiso 1 1 calc R U . . .
C6 C 0.18888(16) 0.9764(7) 0.5636(4) 0.0152(14) Uani 1 1 d . . . . .
H61 H 0.1709 1.0072 0.5895 0.018 Uiso 1 1 calc R U . . .
H62 H 0.2043 1.0348 0.5841 0.018 Uiso 1 1 calc R U . . .
N7 N 0.18663(13) 0.9823(6) 0.4665(4) 0.0141(12) Uani 1 1 d . . . . .
C8 C 0.17256(18) 1.1058(7) 0.4417(5) 0.0170(15) Uani 1 1 d . . . . .
H81 H 0.1771 1.1270 0.3800 0.020 Uiso 1 1 calc R U . . .
H82 H 0.1801 1.1766 0.4794 0.020 Uiso 1 1 calc R U . . .
C9 C 0.14063(17) 1.0984(7) 0.4514(5) 0.0155(14) Uani 1 1 d . . . . .
H91 H 0.1359 1.0850 0.5140 0.019 Uiso 1 1 calc R U . . .
H92 H 0.1319 1.1814 0.4320 0.019 Uiso 1 1 calc R U . . .
N10 N 0.12889(14) 0.9906(6) 0.3984(4) 0.0130(12) Uani 1 1 d . . . . .
C11 C 0.09948(16) 0.9612(8) 0.4280(5) 0.0171(15) Uani 1 1 d . . . . .
H111 H 0.0892 0.9134 0.3809 0.021 Uiso 1 1 calc R U . . .
H112 H 0.0892 1.0439 0.4382 0.021 Uiso 1 1 calc R U . . .
C12 C 0.09923(16) 0.8803(7) 0.5124(4) 0.0138(14) Uani 1 1 d . . . . .
H121 H 0.1091 0.9288 0.5601 0.017 Uiso 1 1 calc R U . . .
H122 H 0.0793 0.8656 0.5305 0.017 Uiso 1 1 calc R U . . .
C20 C 0.09410(15) 0.6605(7) 0.4551(5) 0.0130(13) Uani 1 1 d . . . . .
H201 H 0.0853 0.7029 0.4030 0.016 Uiso 1 1 calc R U . . .
H202 H 0.0787 0.6355 0.4955 0.016 Uiso 1 1 calc R U . . .
P1 P 0.11336(4) 0.51501(18) 0.42058(11) 0.0112(3) Uani 1 1 d . . . . .
O11 O 0.14439(10) 0.5585(5) 0.4119(3) 0.0114(9) Uani 1 1 d . . . . .
O12 O 0.10772(11) 0.4033(5) 0.4811(3) 0.0175(11) Uani 1 1 d . . . . .
C21 C 0.10004(16) 0.4850(9) 0.3112(5) 0.0209(16) Uani 1 1 d . . . . .
H211 H 0.1025 0.5636 0.2745 0.025 Uiso 1 1 calc R U . . .
H212 H 0.1108 0.4129 0.2841 0.025 Uiso 1 1 calc R U . . .
N22 N 0.06982(14) 0.4511(7) 0.3155(4) 0.0205(14) Uani 1 1 d . . . . .
C30 C 0.06520(19) 0.3147(10) 0.3331(7) 0.033(2) Uani 1 1 d . . . . .
H301 H 0.0808 0.2823 0.3716 0.040 Uiso 1 1 calc R U . . .
H302 H 0.0660 0.2660 0.2770 0.040 Uiso 1 1 calc R U . . .
C31 C 0.03692(18) 0.2876(8) 0.3768(6) 0.0255(18) Uani 1 1 d . . . . .
C32A C 0.0136(4) 0.2481(17) 0.3301(14) 0.032(3) Uani 0.517(9) 1 d . . P A 1
H32A H 0.0141 0.2388 0.2680 0.038 Uiso 0.517(9) 1 calc R U P A 1
C33A C -0.0115(4) 0.221(2) 0.3774(16) 0.045(4) Uani 0.517(9) 1 d . . P A 1
H33A H -0.0279 0.1964 0.3445 0.054 Uiso 0.517(9) 1 calc R U P A 1
C34 C -0.0139(2) 0.2287(13) 0.4645(9) 0.050(3) Uani 1 1 d . . . . .
H341 H -0.0307 0.2321 0.4981 0.060 Uiso 1 1 d R U . A .
C35A C 0.0124(4) 0.270(2) 0.5113(15) 0.038(3) Uani 0.517(9) 1 d . . P A 1
H35A H 0.0125 0.2787 0.5735 0.045 Uiso 0.517(9) 1 calc R U P A 1
C36A C 0.0368(4) 0.2942(17) 0.4638(13) 0.030(3) Uani 0.517(9) 1 d . . P A 1
H36A H 0.0538 0.3165 0.4944 0.035 Uiso 0.517(9) 1 calc R U P A 1
C32B C 0.0250(4) 0.1622(18) 0.3759(14) 0.032(3) Uani 0.483(9) 1 d . . P A 2
H32B H 0.0344 0.0945 0.3453 0.038 Uiso 0.483(9) 1 calc R U P A 2
C33B C -0.0003(5) 0.136(2) 0.4186(17) 0.045(4) Uani 0.483(9) 1 d . . P A 2
H33B H -0.0081 0.0505 0.4157 0.054 Uiso 0.483(9) 1 calc R U P A 2
C35B C -0.0057(4) 0.352(2) 0.4654(15) 0.038(3) Uani 0.483(9) 1 d . . P A 2
H35B H -0.0171 0.4170 0.4915 0.045 Uiso 0.483(9) 1 calc R U P A 2
C36B C 0.0207(4) 0.3828(19) 0.4263(13) 0.030(3) Uani 0.483(9) 1 d . . P A 2
H36B H 0.0281 0.4684 0.4326 0.035 Uiso 0.483(9) 1 calc R U P A 2
C40 C 0.05457(19) 0.4934(12) 0.2360(6) 0.036(2) Uani 1 1 d . . . . .
H401 H 0.0641 0.4533 0.1850 0.044 Uiso 1 1 calc R U . B 3
H402 H 0.0351 0.4566 0.2382 0.044 Uiso 1 1 calc R U . B 3
C41C C 0.0521(3) 0.6185(13) 0.2199(10) 0.018(3) Uani 0.506(16) 1 d G U P C 3
C42C C 0.0617(3) 0.6781(18) 0.1437(10) 0.043(5) Uani 0.506(16) 1 d G . P C 3
H42C H 0.0704 0.6277 0.0991 0.052 Uiso 0.506(16) 1 calc R U P C 3
C43C C 0.0585(4) 0.8115(19) 0.1328(12) 0.072(9) Uani 0.506(16) 1 d G . P C 3
H43C H 0.0651 0.8523 0.0808 0.086 Uiso 0.506(16) 1 calc R U P C 3
C44C C 0.0458(5) 0.8852(14) 0.1981(14) 0.063(7) Uani 0.506(16) 1 d G . P C 3
H44C H 0.0436 0.9764 0.1906 0.076 Uiso 0.506(16) 1 calc R U P C 3
C45C C 0.0362(4) 0.8256(15) 0.2742(12) 0.046(4) Uani 0.506(16) 1 d G U P C 3
H45C H 0.0275 0.8759 0.3188 0.056 Uiso 0.506(16) 1 calc R U P C 3
C46C C 0.0394(4) 0.6922(15) 0.2851(9) 0.033(4) Uani 0.506(16) 1 d G U P C 3
H46C H 0.0328 0.6514 0.3372 0.039 Uiso 0.506(16) 1 calc R U P C 3
C41D C 0.0513(4) 0.6556(13) 0.2393(10) 0.018(3) Uani 0.494(16) 1 d G U P C 4
C42D C 0.0651(3) 0.7312(19) 0.1772(10) 0.043(5) Uani 0.494(16) 1 d G . P C 4
H42D H 0.0766 0.6909 0.1340 0.052 Uiso 0.494(16) 1 calc R U P C 4
C43D C 0.0621(4) 0.8655(19) 0.1782(14) 0.072(9) Uani 0.494(16) 1 d G . P C 4
H43D H 0.0715 0.9172 0.1358 0.086 Uiso 0.494(16) 1 calc R U P C 4
C44D C 0.0452(5) 0.9244(13) 0.2413(15) 0.063(7) Uani 0.494(16) 1 d G . P C 4
H44D H 0.0432 1.0162 0.2420 0.076 Uiso 0.494(16) 1 calc R U P C 4
C45D C 0.0314(4) 0.8488(16) 0.3035(12) 0.046(4) Uani 0.494(16) 1 d G U P C 4
H45D H 0.0199 0.8890 0.3466 0.056 Uiso 0.494(16) 1 calc R U P C 4
C46D C 0.0344(4) 0.7144(16) 0.3024(10) 0.033(4) Uani 0.494(16) 1 d G U P C 4
H46D H 0.0250 0.6628 0.3449 0.039 Uiso 0.494(16) 1 calc R U P C 4
C50 C 0.18410(15) 0.6140(7) 0.5744(4) 0.0120(13) Uani 1 1 d . . . . .
H501 H 0.1683 0.5505 0.5746 0.014 Uiso 1 1 calc R U . . .
H502 H 0.1946 0.6053 0.6309 0.014 Uiso 1 1 calc R U . . .
C51 C 0.20419(15) 0.5824(7) 0.4980(5) 0.0125(13) Uani 1 1 d . . . . .
O51 O 0.20404(11) 0.6573(5) 0.4319(3) 0.0139(10) Uani 1 1 d . . . . .
O52 O 0.21937(12) 0.4837(6) 0.5052(4) 0.0222(12) Uani 1 1 d . . . . .
C60 C 0.21515(17) 0.9807(8) 0.4250(5) 0.0194(16) Uani 1 1 d . . . . .
H601 H 0.2268 0.9111 0.4521 0.023 Uiso 1 1 calc R U . . .
H602 H 0.2248 1.0647 0.4363 0.023 Uiso 1 1 calc R U . . .
C61 C 0.21303(17) 0.9580(7) 0.3260(5) 0.0171(15) Uani 1 1 d . . . . .
O61 O 0.19173(12) 0.8960(5) 0.2994(3) 0.0175(11) Uani 1 1 d . . . . .
O62 O 0.23268(13) 1.0000(6) 0.2778(4) 0.0238(13) Uani 1 1 d . . . . .
C70 C 0.12817(18) 1.0261(7) 0.3047(4) 0.0165(15) Uani 1 1 d . . . . .
H701 H 0.1456 1.0755 0.2903 0.020 Uiso 1 1 calc R U . . .
H702 H 0.1116 1.0831 0.2929 0.020 Uiso 1 1 calc R U . . .
C71 C 0.12621(16) 0.9066(7) 0.2462(4) 0.0144(14) Uani 1 1 d . . . . .
O71 O 0.12759(11) 0.7988(5) 0.2844(3) 0.0141(10) Uani 1 1 d . . . . .
O72 O 0.12436(14) 0.9237(6) 0.1656(3) 0.0227(12) Uani 1 1 d . . . . .
N1A N 0.22576(14) 0.6658(6) 0.1586(4) 0.0164(12) Uani 1 1 d . . . . .
H11A H 0.2103 0.7004 0.1954 0.020 Uiso 1 1 d R U . . .
H12A H 0.2364 0.7422 0.1519 0.020 Uiso 1 1 d R U . . .
H13A H 0.2193 0.6199 0.1148 0.020 Uiso 1 1 d R U . . .
H14A H 0.2401 0.6165 0.1883 0.020 Uiso 1 1 d R U . . .
O1W O 0.17918(13) 0.3791(6) 0.3150(4) 0.0212(12) Uani 1 1 d . . . . .
H11W H 0.1732 0.4180 0.3553 0.025 Uiso 1 1 d R U . . .
H12W H 0.1981 0.3880 0.3347 0.025 Uiso 1 1 d R U . . .
O2W O 0.23867(13) 0.3797(5) 0.3556(4) 0.0213(12) Uani 1 1 d . . . . .
H21W H 0.2299 0.4249 0.3986 0.026 Uiso 1 1 d R U . . .
H22W H 0.2463 0.4401 0.3153 0.026 Uiso 1 1 d R U . . .
O3W O 0.14502(14) 0.6772(6) 0.1078(4) 0.0269(14) Uani 1 1 d . . . . .
H31W H 0.1356 0.7537 0.1333 0.032 Uiso 1 1 d R U . . .
H32W H 0.1337 0.6440 0.0745 0.032 Uiso 1 1 d R U . . .

loop_
_atom_site_aniso_label
_atom_site_aniso_U_11
_atom_site_aniso_U_22
_atom_site_aniso_U_33
_atom_site_aniso_U_23
_atom_site_aniso_U_13
_atom_site_aniso_U_12
Sm1 0.01188(17) 0.01003(17) 0.00531(15) 0.00004(12) -0.00030(11) -0.00134(13)
O1C 0.018(2) 0.009(2) 0.009(2) 0.0012(18) -0.0018(18) -0.0001(19)
N1 0.015(3) 0.011(3) 0.006(2) 0.001(2) -0.001(2) 0.002(2)
C2 0.018(3) 0.017(4) 0.006(3) 0.000(2) 0.001(2) 0.001(3)
C3 0.019(3) 0.015(3) 0.006(3) 0.000(2) 0.002(2) 0.001(3)
N4 0.013(3) 0.008(3) 0.010(2) -0.001(2) 0.000(2) 0.001(2)
C5 0.016(3) 0.018(4) 0.012(3) 0.000(3) -0.003(3) -0.002(3)
C6 0.022(4) 0.014(3) 0.009(3) -0.002(3) -0.003(3) -0.007(3)
N7 0.019(3) 0.015(3) 0.009(3) -0.001(2) 0.001(2) -0.005(2)
C8 0.034(4) 0.004(3) 0.013(3) -0.001(3) 0.001(3) -0.005(3)
C9 0.030(4) 0.005(3) 0.011(3) -0.003(2) -0.001(3) 0.002(3)
N10 0.023(3) 0.007(3) 0.009(3) -0.001(2) -0.001(2) 0.001(2)
C11 0.019(4) 0.022(4) 0.010(3) -0.007(3) -0.004(3) 0.012(3)
C12 0.018(3) 0.013(3) 0.010(3) -0.003(3) 0.001(2) 0.005(3)
C20 0.012(3) 0.015(3) 0.013(3) 0.000(3) 0.000(2) 0.001(3)
P1 0.0123(8) 0.0121(8) 0.0092(8) 0.0001(6) -0.0010(6) -0.0011(7)
O11 0.011(2) 0.011(2) 0.012(2) -0.0003(18) 0.0022(18) 0.0010(18)
O12 0.020(3) 0.014(3) 0.018(3) 0.006(2) 0.000(2) -0.004(2)
C21 0.018(4) 0.033(5) 0.012(3) -0.006(3) -0.002(3) -0.002(3)
N22 0.017(3) 0.026(4) 0.018(3) 0.001(3) -0.010(2) 0.000(3)
C30 0.022(4) 0.027(5) 0.051(6) -0.008(4) -0.007(4) -0.001(4)
C31 0.022(4) 0.008(4) 0.046(5) -0.008(3) -0.011(4) 0.000(3)
C32A 0.031(7) 0.016(6) 0.048(8) -0.001(5) -0.016(6) 0.001(5)
C33A 0.037(8) 0.030(8) 0.068(11) 0.004(7) -0.027(7) -0.017(6)
C34 0.027(5) 0.053(7) 0.071(8) 0.023(6) -0.003(5) -0.001(5)
C35A 0.030(7) 0.033(7) 0.051(9) 0.007(7) 0.008(6) -0.003(6)
C36A 0.024(6) 0.021(6) 0.043(7) -0.003(5) 0.000(5) -0.008(5)
C32B 0.031(7) 0.016(6) 0.048(8) -0.001(5) -0.016(6) 0.001(5)
C33B 0.037(8) 0.030(8) 0.068(11) 0.004(7) -0.027(7) -0.017(6)
C35B 0.030(7) 0.033(7) 0.051(9) 0.007(7) 0.008(6) -0.003(6)
C36B 0.024(6) 0.021(6) 0.043(7) -0.003(5) 0.000(5) -0.008(5)
C40 0.021(4) 0.071(8) 0.017(4) -0.001(4) -0.009(3) -0.003(5)
C41C 0.018(4) 0.021(6) 0.014(5) -0.002(5) -0.002(4) 0.005(5)
C42C 0.032(7) 0.071(15) 0.027(10) 0.005(8) 0.008(7) 0.001(9)
C43C 0.057(12) 0.08(2) 0.077(19) 0.055(16) -0.016(13) -0.007(13)
C44C 0.052(10) 0.035(13) 0.10(2) 0.006(12) -0.021(15) 0.012(10)
C45C 0.042(6) 0.050(7) 0.047(7) 0.000(6) -0.004(6) 0.009(5)
C46C 0.028(6) 0.037(6) 0.033(6) 0.001(5) 0.000(5) 0.017(5)
C41D 0.018(4) 0.021(6) 0.014(5) -0.002(5) -0.002(4) 0.005(5)
C42D 0.032(7) 0.071(15) 0.027(10) 0.005(8) 0.008(7) 0.001(9)
C43D 0.057(12) 0.08(2) 0.077(19) 0.055(16) -0.016(13) -0.007(13)
C44D 0.052(10) 0.035(13) 0.10(2) 0.006(12) -0.021(15) 0.012(10)
C45D 0.042(6) 0.050(7) 0.047(7) 0.000(6) -0.004(6) 0.009(5)
C46D 0.028(6) 0.037(6) 0.033(6) 0.001(5) 0.000(5) 0.017(5)
C50 0.019(3) 0.006(3) 0.010(3) 0.001(2) 0.000(2) 0.001(3)
C51 0.015(3) 0.010(3) 0.013(3) -0.003(3) -0.001(2) -0.004(3)
O51 0.014(2) 0.018(3) 0.010(2) -0.0001(19) -0.0010(18) 0.002(2)
O52 0.027(3) 0.021(3) 0.019(3) 0.002(2) 0.001(2) 0.012(2)
C60 0.021(4) 0.024(4) 0.013(3) -0.003(3) 0.001(3) -0.015(3)
C61 0.027(4) 0.009(3) 0.015(3) -0.001(3) 0.005(3) -0.003(3)
O61 0.027(3) 0.015(3) 0.010(2) -0.002(2) 0.002(2) -0.011(2)
O62 0.030(3) 0.022(3) 0.019(3) -0.005(2) 0.008(2) -0.015(3)
C70 0.030(4) 0.010(3) 0.009(3) 0.001(3) -0.001(3) 0.005(3)
C71 0.022(4) 0.012(3) 0.009(3) 0.001(3) -0.003(3) 0.001(3)
O71 0.024(3) 0.010(2) 0.009(2) -0.0033(18) -0.0037(19) -0.001(2)
O72 0.045(4) 0.016(3) 0.007(2) 0.001(2) -0.005(2) 0.000(3)
N1A 0.018(3) 0.013(3) 0.018(3) -0.001(2) 0.000(2) -0.003(2)
O1W 0.030(3) 0.017(3) 0.017(3) -0.004(2) -0.002(2) 0.001(2)
O2W 0.031(3) 0.014(3) 0.019(3) -0.001(2) 0.004(2) 0.007(2)
O3W 0.044(4) 0.022(3) 0.014(3) -0.004(2) -0.014(2) 0.010(3)

loop_
_atom_type_symbol
_atom_type_description
_atom_type_scat_dispersion_real
_atom_type_scat_dispersion_imag
_atom_type_scat_source
C C 0.0033 0.0016 'International Tables Vol C Tables 4.2.6.8 and 6.1.1.4'
H H 0.0000 0.0000 'International Tables Vol C Tables 4.2.6.8 and 6.1.1.4'
N N 0.0061 0.0033 'International Tables Vol C Tables 4.2.6.8 and 6.1.1.4'
O O 0.0106 0.0060 'International Tables Vol C Tables 4.2.6.8 and 6.1.1.4'
P P 0.1023 0.0942 'International Tables Vol C Tables 4.2.6.8 and 6.1.1.4'
Sm Sm -0.1638 3.4418 'International Tables Vol C Tables 4.2.6.8 and 6.1.1.4'

loop_
_geom_angle_atom_site_label_1
_geom_angle_atom_site_label_2
_geom_angle_atom_site_label_3
_geom_angle
O71 Sm1 O11 87.65(17)
O71 Sm1 O51 142.03(17)
O11 Sm1 O51 78.25(17)
O71 Sm1 O61 84.20(18)
O11 Sm1 O61 138.96(17)
O51 Sm1 O61 83.88(19)
O71 Sm1 O1C 69.63(16)
O11 Sm1 O1C 70.63(16)
O51 Sm1 O1C 72.44(16)
O61 Sm1 O1C 68.83(16)
O71 Sm1 N4 148.35(18)
O11 Sm1 N4 82.47(17)
O51 Sm1 N4 64.69(17)
O61 Sm1 N4 122.15(17)
O1C Sm1 N4 133.04(16)
O71 Sm1 N7 119.63(18)
O11 Sm1 N7 149.28(17)
O51 Sm1 N7 86.29(19)
O61 Sm1 N7 63.62(17)
O1C Sm1 N7 129.48(17)
N4 Sm1 N7 66.90(18)
O71 Sm1 N10 62.40(18)
O11 Sm1 N10 125.85(18)
O51 Sm1 N10 151.15(18)
O61 Sm1 N10 84.85(19)
O1C Sm1 N10 127.01(16)
N4 Sm1 N10 99.94(17)
N7 Sm1 N10 64.93(19)
O71 Sm1 N1 82.93(17)
O11 Sm1 N1 66.34(17)
O51 Sm1 N1 121.35(17)
O61 Sm1 N1 150.89(18)
O1C Sm1 N1 129.30(16)
N4 Sm1 N1 65.55(17)
N7 Sm1 N1 101.02(18)
N10 Sm1 N1 66.05(18)
Sm1 O1C H11C 121.7
Sm1 O1C H12C 102.9
H11C O1C H12C 100.2
C20 N1 C2 107.6(5)
C20 N1 C12 110.5(5)
C2 N1 C12 108.8(5)
C20 N1 Sm1 106.5(4)
C2 N1 Sm1 110.9(4)
C12 N1 Sm1 112.4(4)
N1 C2 C3 111.6(6)
N1 C2 H21 109.3
C3 C2 H21 109.3
N1 C2 H22 109.3
C3 C2 H22 109.3
H21 C2 H22 108.0
N4 C3 C2 112.3(5)
N4 C3 H31 109.1
C2 C3 H31 109.1
N4 C3 H32 109.1
C2 C3 H32 109.1
H31 C3 H32 107.9
C50 N4 C5 107.6(5)
C50 N4 C3 110.5(5)
C5 N4 C3 110.2(5)
C50 N4 Sm1 103.3(4)
C5 N4 Sm1 110.2(4)
C3 N4 Sm1 114.6(4)
N4 C5 C6 112.0(6)
N4 C5 H51 109.2
C6 C5 H51 109.2
N4 C5 H52 109.2
C6 C5 H52 109.2
H51 C5 H52 107.9
N7 C6 C5 111.3(6)
N7 C6 H61 109.4
C5 C6 H61 109.4
N7 C6 H62 109.4
C5 C6 H62 109.4
H61 C6 H62 108.0
C8 N7 C6 108.4(6)
C8 N7 C60 107.7(6)
C6 N7 C60 111.6(6)
C8 N7 Sm1 113.1(4)
C6 N7 Sm1 113.1(4)
C60 N7 Sm1 102.8(4)
N7 C8 C9 111.9(6)
N7 C8 H81 109.2
C9 C8 H81 109.2
N7 C8 H82 109.2
C9 C8 H82 109.2
H81 C8 H82 107.9
N10 C9 C8 110.5(6)
N10 C9 H91 109.5
C8 C9 H91 109.5
N10 C9 H92 109.5
C8 C9 H92 109.5
H91 C9 H92 108.1
C70 N10 C9 110.3(6)
C70 N10 C11 109.4(6)
C9 N10 C11 109.3(6)
C70 N10 Sm1 101.5(4)
C9 N10 Sm1 115.1(4)
C11 N10 Sm1 111.0(4)
N10 C11 C12 112.3(6)
N10 C11 H111 109.1
C12 C11 H111 109.1
N10 C11 H112 109.1
C12 C11 H112 109.1
H111 C11 H112 107.9
N1 C12 C11 111.3(5)
N1 C12 H121 109.4
C11 C12 H121 109.4
N1 C12 H122 109.4
C11 C12 H122 109.4
H121 C12 H122 108.0
N1 C20 P1 110.7(5)
N1 C20 H201 109.5
P1 C20 H201 109.5
N1 C20 H202 109.5
P1 C20 H202 109.5
H201 C20 H202 108.1
O12 P1 O11 116.9(3)
O12 P1 C21 112.0(4)
O11 P1 C21 107.0(3)
O12 P1 C20 111.1(3)
O11 P1 C20 105.1(3)
C21 P1 C20 103.7(4)
P1 O11 Sm1 127.0(3)
N22 C21 P1 109.1(5)
N22 C21 H211 109.9
P1 C21 H211 109.9
N22 C21 H212 109.9
P1 C21 H212 109.9
H211 C21 H212 108.3
C30 N22 C40 111.6(8)
C30 N22 C21 112.8(7)
C40 N22 C21 111.0(7)
N22 C30 C31 113.2(8)
N22 C30 H301 108.9
C31 C30 H301 108.9
N22 C30 H302 108.9
C31 C30 H302 108.9
H301 C30 H302 107.8
C36A C31 C32A 121.5(14)
C32B C31 C36B 114.3(13)
C36A C31 C30 116.2(10)
C32A C31 C30 122.1(12)
C32B C31 C30 121.0(11)
C36B C31 C30 124.6(10)
C31 C32A C33A 117.7(18)
C31 C32A H32A 121.1
C33A C32A H32A 121.1
C34 C33A C32A 125.0(16)
C34 C33A H33A 117.5
C32A C33A H33A 117.5
C35B C34 C33B 122.9(17)
C33A C34 C35A 114.5(14)
C35B C34 H341 101.9
C33A C34 H341 128.2
C33B C34 H341 135.1
C35A C34 H341 115.4
C36A C35A C34 119.6(18)
C36A C35A H35A 120.2
C34 C35A H35A 120.2
C31 C36A C35A 121.6(17)
C31 C36A H36A 119.2
C35A C36A H36A 119.2
C33B C32B C31 121.4(19)
C33B C32B H32B 119.3
C31 C32B H32B 119.3
C34 C33B C32B 121.0(18)
C34 C33B H33B 119.5
C32B C33B H33B 119.5
C34 C35B C36B 118.0(19)
C34 C35B H35B 121.0
C36B C35B H35B 121.0
C35B C36B C31 122.0(17)
C35B C36B H36B 119.0
C31 C36B H36B 119.0
C41C C40 N22 119.1(10)
N22 C40 C41D 108.4(9)
C41C C40 H401 107.5
N22 C40 H401 107.5
C41C C40 H402 107.5
N22 C40 H402 107.5
H401 C40 H402 107.0
C40 C41C C42C 124.0(11)
C40 C41C C46C 116.0(11)
C42C C41C C46C 120.0
C43C C42C C41C 120.0
C43C C42C H42C 120.0
C41C C42C H42C 120.0
C44C C43C C42C 120.0
C44C C43C H43C 120.0
C42C C43C H43C 120.0
C43C C44C C45C 120.0
C43C C44C H44C 120.0
C45C C44C H44C 120.0
C46C C45C C44C 120.0
C46C C45C H45C 120.0
C44C C45C H45C 120.0
C45C C46C C41C 120.0
C45C C46C H46C 120.0
C41C C46C H46C 120.0
C42D C41D C46D 120.0
C42D C41D C40 119.5(10)
C46D C41D C40 120.5(10)
C41D C42D C43D 120.0
C41D C42D H42D 120.0
C43D C42D H42D 120.0
C42D C43D C44D 120.0
C42D C43D H43D 120.0
C44D C43D H43D 120.0
C45D C44D C43D 120.0
C45D C44D H44D 120.0
C43D C44D H44D 120.0
C46D C45D C44D 120.0
C46D C45D H45D 120.0
C44D C45D H45D 120.0
C45D C46D C41D 120.0
C45D C46D H46D 120.0
C41D C46D H46D 120.0
N4 C50 C51 112.1(6)
N4 C50 H501 109.2
C51 C50 H501 109.2
N4 C50 H502 109.2
C51 C50 H502 109.2
H501 C50 H502 107.9
O52 C51 O51 124.3(7)
O52 C51 C50 117.5(6)
O51 C51 C50 118.2(6)
C51 O51 Sm1 118.6(4)
N7 C60 C61 111.8(6)
N7 C60 H601 109.3
C61 C60 H601 109.3
N7 C60 H602 109.3
C61 C60 H602 109.3
H601 C60 H602 107.9
O61 C61 O62 125.1(7)
O61 C61 C60 116.1(6)
O62 C61 C60 118.7(7)
C61 O61 Sm1 123.3(5)
N10 C70 C71 111.5(6)
N10 C70 H701 109.3
C71 C70 H701 109.3
N10 C70 H702 109.3
C71 C70 H702 109.3
H701 C70 H702 108.0
O72 C71 O71 125.8(7)
O72 C71 C70 117.8(7)
O71 C71 C70 116.3(6)
C71 O71 Sm1 118.3(5)
H11A N1A H12A 99.0
H11A N1A H13A 112.2
H12A N1A H13A 123.6
H11A N1A H14A 116.4
H12A N1A H14A 96.9
H13A N1A H14A 108.3
H11W O1W H12W 92.9
H21W O2W H22W 108.0
H31W O3W H32W 106.7

loop_
_geom_bond_atom_site_label_1
_geom_bond_atom_site_label_2
_geom_bond_distance
Sm1 O71 2.320(5)
Sm1 O11 2.351(5)
Sm1 O51 2.398(5)
Sm1 O61 2.428(5)
Sm1 O1C 2.612(5)
Sm1 N4 2.669(6)
Sm1 N7 2.687(6)
Sm1 N10 2.710(6)
Sm1 N1 2.763(6)
O1C H11C 0.7661
O1C H12C 0.8884
N1 C20 1.478(9)
N1 C2 1.478(8)
N1 C12 1.485(9)
C2 C3 1.503(10)
C2 H21 0.9900
C2 H22 0.9900
C3 N4 1.500(9)
C3 H31 0.9900
C3 H32 0.9900
N4 C50 1.476(9)
N4 C5 1.483(9)
C5 C6 1.520(10)
C5 H51 0.9900
C5 H52 0.9900
C6 N7 1.481(9)
C6 H61 0.9900
C6 H62 0.9900
N7 C8 1.479(10)
N7 C60 1.489(9)
C8 C9 1.513(11)
C8 H81 0.9900
C8 H82 0.9900
C9 N10 1.475(9)
C9 H91 0.9900
C9 H92 0.9900
N10 C70 1.471(9)
N10 C11 1.490(10)
C11 C12 1.531(10)
C11 H111 0.9900
C11 H112 0.9900
C12 H121 0.9900
C12 H122 0.9900
C20 P1 1.830(7)
C20 H201 0.9900
C20 H202 0.9900
P1 O12 1.498(5)
P1 O11 1.534(5)
P1 C21 1.797(7)
C21 N22 1.466(10)
C21 H211 0.9900
C21 H212 0.9900
N22 C30 1.446(12)
N22 C40 1.465(10)
C30 C31 1.520(13)
C30 H301 0.9900
C30 H302 0.9900
C31 C36A 1.32(2)
C31 C32A 1.364(18)
C31 C32B 1.41(2)
C31 C36B 1.45(2)
C32A C33A 1.42(3)
C32A H32A 0.9500
C33A C34 1.33(3)
C33A H33A 0.9500
C34 C35B 1.32(3)
C34 C33B 1.35(3)
C34 C35A 1.48(2)
C34 H341 0.9468
C35A C36A 1.39(3)
C35A H35A 0.9500
C36A H36A 0.9500
C32B C33B 1.39(3)
C32B H32B 0.9500
C33B H33B 0.9500
C35B C36B 1.42(3)
C35B H35B 0.9500
C36B H36B 0.9500
C40 C41C 1.314(17)
C40 C41D 1.676(18)
C40 H401 0.9900
C40 H402 0.9900
C41C C42C 1.3900
C41C C46C 1.3900
C42C C43C 1.3900
C42C H42C 0.9500
C43C C44C 1.3900
C43C H43C 0.9500
C44C C45C 1.3900
C44C H44C 0.9500
C45C C46C 1.3900
C45C H45C 0.9500
C46C H46C 0.9500
C41D C42D 1.3900
C41D C46D 1.3900
C42D C43D 1.3900
C42D H42D 0.9500
C43D C44D 1.3900
C43D H43D 0.9500
C44D C45D 1.3900
C44D H44D 0.9500
C45D C46D 1.3900
C45D H45D 0.9500
C46D H46D 0.9500
C50 C51 1.540(10)
C50 H501 0.9900
C50 H502 0.9900
C51 O52 1.246(9)
C51 O51 1.266(9)
C60 C61 1.525(10)
C60 H601 0.9900
C60 H602 0.9900
C61 O61 1.251(9)
C61 O62 1.263(9)
C70 C71 1.519(10)
C70 H701 0.9900
C70 H702 0.9900
C71 O72 1.239(8)
C71 O71 1.254(9)
N1A H11A 0.9881
N1A H12A 0.9388
N1A H13A 0.8684
N1A H14A 0.9538
O1W H11W 0.7876
O1W H12W 0.9424
O2W H21W 0.9053
O2W H22W 0.9467
O3W H31W 0.9859
O3W H32W 0.8047
